data_4072440
loop_
_publ_author_name
'Rosen, Evelyn L.'
'Sanderson, Matthew D.'
'Saravanakumar, Shanmuganathan'
'Bielawski, Christopher W.'

_publ_section_title
;
 Synthesis and Study of the First N-Aryl Acyclic Diaminocarbene and Its
 Transition-Metal Complexes
;
_journal_issue 24
_journal_name_full Organometallics
_journal_page_first 5774
_journal_paper_doi 10.1021/om7007925
_journal_volume 26
_journal_year 2007
_chemical_formula_moiety 'C33 H37 N4 O4 1+, Br 1-, 1.5 C4 H8 O'
_chemical_formula_sum 'C39 H47 Br N4 O5.5'
_chemical_formula_weight 739.72
_chemical_name_systematic
;
?
;
_space_group_IT_number 15
_symmetry_cell_setting monoclinic
_symmetry_space_group_name_Hall '-C 2yc'
_symmetry_space_group_name_H-M 'C 1 2/c 1'
_atom_sites_solution_hydrogens geom
_atom_sites_solution_primary direct
_atom_sites_solution_secondary difmap
_audit_creation_method SHELXL-97
_cell_angle_alpha 90.00
_cell_angle_beta 95.8360(10)
_cell_angle_gamma 90.00
_cell_formula_units_Z 8
_cell_length_a 32.8293(5)
_cell_length_b 8.9223(1)
_cell_length_c 25.9432(6)
_cell_measurement_temperature 153(2)
_cell_volume 7559.7(2)
_computing_cell_refinement 'Collect software, Nonius B.V. 1998'
_computing_data_collection 'Collect software, Nonius B.V. 1998'
_computing_data_reduction
;
DENZO and Scalepack (Otwinoski and Minor, 1997)
;
_computing_molecular_graphics 'XP SHELXTL/PC, Siemens Analytical'
_computing_structure_refinement 'XL SHELXTL/PC, Siemens Analytical'
_computing_structure_solution
;

SIR97 - Altomare A., Burla M.C., Camalli M., Cascarano G.L., Giacovazzo C.,
Guagliardi A., Moliterni A.G.G., Polidori G.,Spagna R.
;
_diffrn_ambient_temperature 153(2)
_diffrn_measured_fraction_theta_full 0.973
_diffrn_measured_fraction_theta_max 0.973
_diffrn_measurement_device_type 'Nonius Kappa CCD'
_diffrn_measurement_method \w-scans
_diffrn_radiation_monochromator graphite
_diffrn_radiation_source 'fine-focus sealed tube'
_diffrn_radiation_type MoK\a
_diffrn_radiation_wavelength 0.71073
_diffrn_reflns_av_R_equivalents 0.0581
_diffrn_reflns_av_sigmaI/netI 0.0641
_diffrn_reflns_limit_h_max 42
_diffrn_reflns_limit_h_min -42
_diffrn_reflns_limit_k_max 10
_diffrn_reflns_limit_k_min -11
_diffrn_reflns_limit_l_max 33
_diffrn_reflns_limit_l_min -22
_diffrn_reflns_number 21397
_diffrn_reflns_theta_full 27.45
_diffrn_reflns_theta_max 27.45
_diffrn_reflns_theta_min 2.47
_exptl_absorpt_coefficient_mu 1.136
_exptl_absorpt_correction_T_max 0.838
_exptl_absorpt_correction_T_min 0.783
_exptl_absorpt_correction_type analytical
_exptl_absorpt_process_details 'de Meulenaar, J., Tompa, H. (1965) Acta Cryst. A19, 1014-1018'
_exptl_crystal_colour colorless
_exptl_crystal_density_diffrn 1.300
_exptl_crystal_density_method 'not measured'
_exptl_crystal_description prisms
_exptl_crystal_F_000 3104
_exptl_crystal_size_max 0.31
_exptl_crystal_size_mid 0.20
_exptl_crystal_size_min 0.17
_refine_diff_density_max 0.420
_refine_diff_density_min -0.412
_refine_diff_density_rms 0.064
_refine_ls_extinction_method none
_refine_ls_goodness_of_fit_ref 1.093
_refine_ls_hydrogen_treatment constr
_refine_ls_matrix_type full
_refine_ls_number_parameters 471
_refine_ls_number_reflns 8419
_refine_ls_number_restraints 60
_refine_ls_restrained_S_all 1.111
_refine_ls_R_factor_all 0.0783
_refine_ls_R_factor_gt 0.0466
_refine_ls_shift/su_max 0.021
_refine_ls_shift/su_mean 0.000
_refine_ls_structure_factor_coef Fsqd
_refine_ls_weighting_details 'calc w=1/[\s^2^(Fo^2^)+(0.0414P)^2^+5.9840P] where P=(Fo^2^+2Fc^2^)/3'
_refine_ls_weighting_scheme calc
_refine_ls_wR_factor_gt 0.1021
_refine_ls_wR_factor_ref 0.1134
_reflns_number_gt 6078
_reflns_number_total 8419
_reflns_threshold_expression >2sigma(I)
_cod_data_source_file cif.cif
_cod_data_source_block elr1
_cod_depositor_comments
;
The following automatic conversions were performed:

'_symmetry_cell_setting' value 'Monoclinic' changed to 'monoclinic'
according to /home/saulius/struct/CIF-dictionaries/cif_core.dic
dictionary named 'cif_core.dic' version 2.4.1 from
2010-06-29.

'_exptl_absorpt_correction_type' value 'Analytical'
changed to 'analytical' according to
/home/saulius/struct/CIF-dictionaries/cif_core.dic dictionary named
'cif_core.dic' version 2.4.1 from 2010-06-29.

Automatic conversion script
Id: cif_fix_values 1715 2011-07-08 13:25:40Z adriana 
;
_cod_original_sg_symbol_H-M C2/c
_cod_original_formula_sum 'C39 H47 Br N4 O5.50'
_cod_database_code 4072440

loop_
_symmetry_equiv_pos_as_xyz
'x, y, z'
'-x, y, -z+1/2'
'x+1/2, y+1/2, z'
'-x+1/2, y+1/2, -z+1/2'
'-x, -y, -z'
'x, -y, z-1/2'
'-x+1/2, -y+1/2, -z'
'x+1/2, -y+1/2, z-1/2'

loop_
_atom_site_label
_atom_site_type_symbol
_atom_site_fract_x
_atom_site_fract_y
_atom_site_fract_z
_atom_site_U_iso_or_equiv
_atom_site_adp_type
_atom_site_occupancy
_atom_site_symmetry_multiplicity
_atom_site_calc_flag
_atom_site_refinement_flags
Br1 Br 0.497468(8) 0.67430(3) 0.938821(10) 0.03304(9) Uani 1 1 d .
O1 O 0.27454(9) 0.4998(3) 1.14418(12) 0.0814(9) Uani 1 1 d .
O2 O 0.31880(10) 0.3375(3) 1.17653(11) 0.0821(9) Uani 1 1 d .
O3 O 0.62034(10) 0.3935(4) 0.80890(12) 0.1113(13) Uani 1 1 d .
O4 O 0.63899(9) 0.1611(5) 0.80729(12) 0.1028(12) Uani 1 1 d .
N1 N 0.40238(6) 0.3759(2) 0.93777(8) 0.0240(4) Uani 1 1 d .
N2 N 0.44535(6) 0.1674(2) 0.92270(8) 0.0241(4) Uani 1 1 d .
N3 N 0.30603(10) 0.4262(3) 1.14305(12) 0.0594(8) Uani 1 1 d .
N4 N 0.61655(10) 0.2603(5) 0.81974(11) 0.0760(11) Uani 1 1 d .
C1 C 0.43612(7) 0.2948(2) 0.94478(9) 0.0233(5) Uani 1 1 d .
H1 H 0.4569 0.3337 0.9694 0.028 Uiso 1 1 calc R
C2 C 0.40037(8) 0.5120(3) 0.97083(10) 0.0295(6) Uani 1 1 d .
H2A H 0.3883 0.5956 0.9493 0.035 Uiso 1 1 calc R
H2B H 0.4285 0.5415 0.9845 0.035 Uiso 1 1 calc R
C3 C 0.37521(7) 0.4869(3) 1.01560(10) 0.0280(5) Uani 1 1 d .
C4 C 0.38836(8) 0.3876(3) 1.05507(10) 0.0355(6) Uani 1 1 d .
H4 H 0.4132 0.3340 1.0534 0.043 Uiso 1 1 calc R
C5 C 0.36589(9) 0.3659(3) 1.09661(11) 0.0417(7) Uani 1 1 d .
H5 H 0.3748 0.2972 1.1234 0.050 Uiso 1 1 calc R
C6 C 0.33001(9) 0.4469(3) 1.09819(12) 0.0426(7) Uani 1 1 d .
C7 C 0.31614(9) 0.5461(3) 1.05999(13) 0.0458(8) Uani 1 1 d .
H7 H 0.2915 0.6006 1.0620 0.055 Uiso 1 1 calc R
C8 C 0.33886(8) 0.5646(3) 1.01864(11) 0.0368(6) Uani 1 1 d .
H8 H 0.3295 0.6320 0.9916 0.044 Uiso 1 1 calc R
C9 C 0.36982(7) 0.3582(2) 0.89547(10) 0.0244(5) Uani 1 1 d .
C10 C 0.33505(7) 0.2731(3) 0.90203(10) 0.0281(5) Uani 1 1 d .
C11 C 0.30648(7) 0.2552(3) 0.85892(11) 0.0332(6) Uani 1 1 d .
H11 H 0.2831 0.1943 0.8621 0.040 Uiso 1 1 calc R
C12 C 0.31077(8) 0.3226(3) 0.81180(11) 0.0358(6) Uani 1 1 d .
C13 C 0.34459(7) 0.4142(3) 0.80811(10) 0.0327(6) Uani 1 1 d .
H13 H 0.3473 0.4651 0.7765 0.039 Uiso 1 1 calc R
C14 C 0.37458(7) 0.4335(3) 0.84946(10) 0.0280(5) Uani 1 1 d .
C15 C 0.32644(8) 0.2039(3) 0.95276(11) 0.0345(6) Uani 1 1 d .
H15A H 0.3522 0.1907 0.9749 0.052 Uiso 1 1 calc R
H15B H 0.3132 0.1063 0.9463 0.052 Uiso 1 1 calc R
H15C H 0.3083 0.2699 0.9701 0.052 Uiso 1 1 calc R
C16 C 0.27955(9) 0.2972(4) 0.76566(13) 0.0560(9) Uani 1 1 d .
H16A H 0.2552 0.2493 0.7772 0.084 Uiso 1 1 calc R
H16B H 0.2913 0.2321 0.7406 0.084 Uiso 1 1 calc R
H16C H 0.2719 0.3936 0.7493 0.084 Uiso 1 1 calc R
C17 C 0.41034(8) 0.5357(3) 0.84333(11) 0.0355(6) Uani 1 1 d .
H17A H 0.4059 0.6323 0.8598 0.053 Uiso 1 1 calc R
H17B H 0.4129 0.5513 0.8064 0.053 Uiso 1 1 calc R
H17C H 0.4355 0.4899 0.8598 0.053 Uiso 1 1 calc R
C18 C 0.48608(7) 0.0998(3) 0.93970(10) 0.0280(6) Uani 1 1 d .
H18A H 0.4833 -0.0107 0.9396 0.034 Uiso 1 1 calc R
H18B H 0.4946 0.1315 0.9758 0.034 Uiso 1 1 calc R
C19 C 0.51912(7) 0.1425(3) 0.90616(10) 0.0283(6) Uani 1 1 d .
C20 C 0.54093(9) 0.0322(3) 0.88335(12) 0.0438(7) Uani 1 1 d .
H20 H 0.5340 -0.0703 0.8873 0.053 Uiso 1 1 calc R
C21 C 0.57284(9) 0.0710(4) 0.85474(13) 0.0534(8) Uani 1 1 d .
H21 H 0.5881 -0.0042 0.8393 0.064 Uiso 1 1 calc R
C22 C 0.58192(9) 0.2187(4) 0.84925(12) 0.0483(8) Uani 1 1 d .
C23 C 0.56064(10) 0.3302(4) 0.87054(13) 0.0561(9) Uani 1 1 d .
H23 H 0.5671 0.4325 0.8653 0.067 Uiso 1 1 calc R
C24 C 0.52944(9) 0.2913(3) 0.89991(13) 0.0444(7) Uani 1 1 d .
H24 H 0.5149 0.3675 0.9160 0.053 Uiso 1 1 calc R
C25 C 0.41627(7) 0.0735(2) 0.89148(10) 0.0253(5) Uani 1 1 d .
C26 C 0.41230(7) 0.0843(3) 0.83771(10) 0.0307(6) Uani 1 1 d .
C27 C 0.38166(8) -0.0015(3) 0.81056(12) 0.0404(7) Uani 1 1 d .
H27 H 0.3781 0.0044 0.7738 0.048 Uiso 1 1 calc R
C28 C 0.35619(8) -0.0953(3) 0.83560(12) 0.0399(7) Uani 1 1 d .
C29 C 0.36347(8) -0.1109(3) 0.88887(12) 0.0381(7) Uani 1 1 d .
H29 H 0.3472 -0.1791 0.9060 0.046 Uiso 1 1 calc R
C30 C 0.39384(7) -0.0299(3) 0.91809(10) 0.0295(6) Uani 1 1 d .
C31 C 0.43910(9) 0.1816(3) 0.80786(11) 0.0415(7) Uani 1 1 d .
H31A H 0.4556 0.2477 0.8319 0.062 Uiso 1 1 calc R
H31B H 0.4219 0.2423 0.7828 0.062 Uiso 1 1 calc R
H31C H 0.4573 0.1182 0.7895 0.062 Uiso 1 1 calc R
C32 C 0.32108(10) -0.1756(4) 0.80515(15) 0.0618(10) Uani 1 1 d .
H32A H 0.3189 -0.2775 0.8186 0.093 Uiso 1 1 calc R
H32B H 0.3260 -0.1801 0.7686 0.093 Uiso 1 1 calc R
H32C H 0.2955 -0.1212 0.8085 0.093 Uiso 1 1 calc R
C33 C 0.40263(8) -0.0581(3) 0.97520(11) 0.0370(6) Uani 1 1 d .
H33A H 0.3779 -0.0962 0.9889 0.056 Uiso 1 1 calc R
H33B H 0.4111 0.0356 0.9928 0.056 Uiso 1 1 calc R
H33C H 0.4246 -0.1323 0.9812 0.056 Uiso 1 1 calc R
O1A O 0.25305(7) 0.6541(3) 0.94166(11) 0.0686(7) Uani 1 1 d U
C2A C 0.22568(11) 0.5632(4) 0.96661(14) 0.0614(9) Uani 1 1 d U
H2AA H 0.2138 0.6204 0.9941 0.074 Uiso 1 1 calc R
H2AB H 0.2401 0.4744 0.9824 0.074 Uiso 1 1 calc R
C3A C 0.19294(12) 0.5164(5) 0.92561(17) 0.0789(12) Uani 1 1 d U
H3AA H 0.1721 0.5959 0.9184 0.095 Uiso 1 1 calc R
H3AB H 0.1794 0.4228 0.9352 0.095 Uiso 1 1 calc R
C4A C 0.21738(13) 0.4927(6) 0.88042(19) 0.0922(14) Uani 1 1 d U
H4AA H 0.2290 0.3903 0.8808 0.111 Uiso 1 1 calc R
H4AB H 0.2003 0.5089 0.8472 0.111 Uiso 1 1 calc R
C5A C 0.25050(15) 0.6079(4) 0.88838(19) 0.0890(14) Uani 1 1 d U
H5AA H 0.2769 0.5649 0.8804 0.107 Uiso 1 1 calc R
H5AB H 0.2440 0.6948 0.8653 0.107 Uiso 1 1 calc R
O1B O 0.5131(5) 0.8096(13) 0.7318(7) 0.206(5) Uani 0.50 1 d PU
C2B C 0.5414(5) 0.7818(18) 0.7659(7) 0.140(5) Uani 0.50 1 d PU
H2BA H 0.5442 0.8570 0.7925 0.168 Uiso 0.50 1 d PR
H2BB H 0.5665 0.7761 0.7501 0.168 Uiso 0.50 1 d PR
C3B C 0.5416(5) 0.672(2) 0.7893(8) 0.163(7) Uani 0.50 1 d PU
H3BA H 0.5331 0.6850 0.8234 0.196 Uiso 0.50 1 d PR
H3BB H 0.5652 0.6082 0.7918 0.196 Uiso 0.50 1 d PR
C4B C 0.5000 0.5644(12) 0.7500 0.165(4) Uani 1 2 d SU
H4BA H 0.4827 0.5078 0.7722 0.198 Uiso 0.50 1 d PR
H4BB H 0.5116 0.5001 0.7279 0.198 Uiso 0.50 1 d PR
C5B C 0.4851(7) 0.676(2) 0.7226(9) 0.181(8) Uani 0.50 1 d PU
H5BA H 0.4752 0.6552 0.6872 0.217 Uiso 0.50 1 d PR
H5BB H 0.4627 0.7082 0.7409 0.217 Uiso 0.50 1 d PR

loop_
_atom_site_aniso_label
_atom_site_aniso_U_11
_atom_site_aniso_U_22
_atom_site_aniso_U_33
_atom_site_aniso_U_23
_atom_site_aniso_U_13
_atom_site_aniso_U_12
Br1 0.03479(15) 0.02587(14) 0.03637(16) -0.00282(11) -0.00657(11) -0.00020(11)
O1 0.0771(18) 0.0796(18) 0.098(2) -0.0297(16) 0.0598(17) -0.0228(15)
O2 0.110(2) 0.090(2) 0.0514(17) 0.0010(15) 0.0320(16) -0.0321(17)
O3 0.130(3) 0.141(3) 0.072(2) -0.046(2) 0.055(2) -0.094(2)
O4 0.0523(17) 0.200(4) 0.060(2) -0.011(2) 0.0236(15) -0.002(2)
N1 0.0238(10) 0.0234(10) 0.0245(11) -0.0012(8) 0.0015(8) 0.0010(8)
N2 0.0225(10) 0.0225(10) 0.0261(11) -0.0002(8) -0.0030(8) 0.0023(8)
N3 0.075(2) 0.0561(18) 0.0517(19) -0.0211(15) 0.0277(17) -0.0329(16)
N4 0.058(2) 0.138(3) 0.0331(17) -0.024(2) 0.0091(15) -0.044(2)
C1 0.0232(12) 0.0249(12) 0.0216(12) 0.0004(10) 0.0008(10) -0.0010(9)
C2 0.0331(13) 0.0238(12) 0.0317(15) -0.0044(10) 0.0040(11) 0.0008(10)
C3 0.0305(13) 0.0249(12) 0.0283(14) -0.0083(10) 0.0008(11) -0.0034(10)
C4 0.0330(14) 0.0412(15) 0.0315(16) -0.0012(12) -0.0004(12) -0.0002(11)
C5 0.0530(18) 0.0427(16) 0.0286(16) 0.0001(12) -0.0002(14) -0.0125(13)
C6 0.0444(17) 0.0468(17) 0.0390(17) -0.0163(14) 0.0164(14) -0.0195(14)
C7 0.0395(16) 0.0414(16) 0.059(2) -0.0143(15) 0.0152(15) -0.0037(13)
C8 0.0374(15) 0.0318(14) 0.0418(17) -0.0033(12) 0.0068(13) 0.0035(11)
C9 0.0222(12) 0.0237(12) 0.0269(13) -0.0019(10) 0.0001(10) 0.0039(9)
C10 0.0250(12) 0.0257(12) 0.0338(15) -0.0011(11) 0.0040(11) 0.0056(10)
C11 0.0225(13) 0.0369(15) 0.0396(17) -0.0046(12) 0.0002(11) 0.0026(11)
C12 0.0284(13) 0.0437(15) 0.0335(15) -0.0030(13) -0.0054(11) 0.0099(12)
C13 0.0337(14) 0.0357(14) 0.0282(14) 0.0034(11) 0.0008(11) 0.0067(11)
C14 0.0282(13) 0.0279(12) 0.0277(14) -0.0010(11) 0.0024(11) 0.0045(10)
C15 0.0335(14) 0.0313(14) 0.0392(16) -0.0008(12) 0.0060(12) -0.0029(11)
C16 0.0338(16) 0.088(2) 0.043(2) -0.0008(17) -0.0119(14) -0.0001(15)
C17 0.0410(15) 0.0340(14) 0.0320(16) 0.0015(12) 0.0058(12) -0.0017(11)
C18 0.0259(12) 0.0247(13) 0.0322(15) 0.0010(10) -0.0034(11) 0.0049(9)
C19 0.0257(12) 0.0293(13) 0.0282(14) -0.0030(10) -0.0050(10) 0.0005(10)
C20 0.0475(17) 0.0362(15) 0.0488(19) 0.0007(13) 0.0102(14) 0.0087(13)
C21 0.0464(18) 0.068(2) 0.048(2) -0.0018(17) 0.0154(15) 0.0170(16)
C22 0.0362(16) 0.079(2) 0.0300(16) -0.0103(16) 0.0043(13) -0.0210(15)
C23 0.064(2) 0.0537(19) 0.052(2) -0.0153(16) 0.0120(17) -0.0328(17)
C24 0.0485(17) 0.0340(15) 0.053(2) -0.0123(14) 0.0145(15) -0.0117(13)
C25 0.0243(12) 0.0209(12) 0.0292(14) -0.0037(10) -0.0051(10) 0.0047(9)
C26 0.0319(13) 0.0314(13) 0.0281(14) -0.0027(11) -0.0008(11) 0.0096(11)
C27 0.0425(16) 0.0409(16) 0.0347(16) -0.0106(13) -0.0108(13) 0.0105(13)
C28 0.0381(15) 0.0283(14) 0.0494(19) -0.0095(13) -0.0144(13) 0.0044(11)
C29 0.0334(14) 0.0239(13) 0.055(2) 0.0006(13) -0.0044(13) -0.0009(11)
C30 0.0312(13) 0.0209(12) 0.0351(15) -0.0003(10) -0.0026(11) 0.0033(10)
C31 0.0434(16) 0.0531(17) 0.0280(15) 0.0024(13) 0.0042(12) 0.0051(13)
C32 0.057(2) 0.0515(19) 0.070(3) -0.0132(17) -0.0246(18) -0.0066(15)
C33 0.0372(15) 0.0325(14) 0.0401(17) 0.0089(12) -0.0017(12) -0.0022(11)
O1A 0.0597(15) 0.0644(15) 0.082(2) 0.0041(14) 0.0084(14) -0.0058(12)
C2A 0.077(2) 0.0483(18) 0.059(2) 0.0072(17) 0.0083(19) -0.0087(17)
C3A 0.076(3) 0.078(3) 0.083(3) -0.008(2) 0.008(2) -0.015(2)
C4A 0.073(3) 0.110(3) 0.091(3) -0.035(3) -0.003(2) 0.017(3)
C5A 0.128(4) 0.058(2) 0.091(3) 0.004(2) 0.057(3) 0.025(2)
O1B 0.199(9) 0.187(8) 0.232(10) 0.036(7) 0.011(7) -0.053(7)
C2B 0.170(9) 0.128(8) 0.120(8) -0.020(7) 0.001(7) -0.045(7)
C3B 0.144(10) 0.198(11) 0.152(10) 0.024(8) 0.036(8) 0.002(8)
C4B 0.193(8) 0.121(6) 0.200(8) 0.000 0.111(7) 0.000
C5B 0.178(11) 0.194(11) 0.165(11) 0.036(8) -0.006(9) -0.007(9)

loop_
_atom_type_symbol
_atom_type_description
_atom_type_scat_dispersion_real
_atom_type_scat_dispersion_imag
_atom_type_scat_source
C C 0.0033 0.0016 'International Tables Vol C Tables 4.2.6.8 and 6.1.1.4'
H H 0.0000 0.0000 'International Tables Vol C Tables 4.2.6.8 and 6.1.1.4'
N N 0.0061 0.0033 'International Tables Vol C Tables 4.2.6.8 and 6.1.1.4'
O O 0.0106 0.0060 'International Tables Vol C Tables 4.2.6.8 and 6.1.1.4'
Br Br -0.2901 2.4595 'International Tables Vol C Tables 4.2.6.8 and 6.1.1.4'

loop_
_geom_angle_atom_site_label_1
_geom_angle_atom_site_label_2
_geom_angle_atom_site_label_3
_geom_angle
C1 N1 C9 125.68(19)
C1 N1 C2 116.9(2)
C9 N1 C2 116.66(18)
C1 N2 C25 124.81(19)
C1 N2 C18 117.24(19)
C25 N2 C18 116.70(17)
O2 N3 O1 124.1(3)
O2 N3 C6 118.0(3)
O1 N3 C6 117.9(3)
O4 N4 O3 124.4(4)
O4 N4 C22 118.2(4)
O3 N4 C22 117.4(4)
N1 C1 N2 129.7(2)
N1 C1 H1 115.2
N2 C1 H1 115.2
N1 C2 C3 112.41(19)
N1 C2 H2A 109.1
C3 C2 H2A 109.1
N1 C2 H2B 109.1
C3 C2 H2B 109.1
H2A C2 H2B 107.9
C4 C3 C8 118.8(2)
C4 C3 C2 120.6(2)
C8 C3 C2 120.6(2)
C5 C4 C3 121.0(3)
C5 C4 H4 119.5
C3 C4 H4 119.5
C4 C5 C6 118.2(3)
C4 C5 H5 120.9
C6 C5 H5 120.9
C7 C6 C5 122.4(3)
C7 C6 N3 119.0(3)
C5 C6 N3 118.6(3)
C6 C7 C8 118.3(3)
C6 C7 H7 120.9
C8 C7 H7 120.9
C7 C8 C3 121.4(3)
C7 C8 H8 119.3
C3 C8 H8 119.3
C14 C9 C10 122.1(2)
C14 C9 N1 117.0(2)
C10 C9 N1 120.8(2)
C11 C10 C9 117.2(2)
C11 C10 C15 118.9(2)
C9 C10 C15 123.9(2)
C12 C11 C10 122.6(2)
C12 C11 H11 118.7
C10 C11 H11 118.7
C11 C12 C13 118.1(2)
C11 C12 C16 120.9(3)
C13 C12 C16 121.0(3)
C12 C13 C14 121.8(2)
C12 C13 H13 119.1
C14 C13 H13 119.1
C13 C14 C9 118.0(2)
C13 C14 C17 119.4(2)
C9 C14 C17 122.6(2)
C10 C15 H15A 109.5
C10 C15 H15B 109.5
H15A C15 H15B 109.5
C10 C15 H15C 109.5
H15A C15 H15C 109.5
H15B C15 H15C 109.5
C12 C16 H16A 109.5
C12 C16 H16B 109.5
H16A C16 H16B 109.5
C12 C16 H16C 109.5
H16A C16 H16C 109.5
H16B C16 H16C 109.5
C14 C17 H17A 109.5
C14 C17 H17B 109.5
H17A C17 H17B 109.5
C14 C17 H17C 109.5
H17A C17 H17C 109.5
H17B C17 H17C 109.5
N2 C18 C19 113.77(19)
N2 C18 H18A 108.8
C19 C18 H18A 108.8
N2 C18 H18B 108.8
C19 C18 H18B 108.8
H18A C18 H18B 107.7
C24 C19 C20 119.2(3)
C24 C19 C18 120.6(2)
C20 C19 C18 120.0(2)
C19 C20 C21 120.1(3)
C19 C20 H20 119.9
C21 C20 H20 119.9
C22 C21 C20 118.9(3)
C22 C21 H21 120.6
C20 C21 H21 120.6
C21 C22 C23 122.5(3)
C21 C22 N4 118.9(3)
C23 C22 N4 118.6(3)
C22 C23 C24 118.6(3)
C22 C23 H23 120.7
C24 C23 H23 120.7
C23 C24 C19 120.7(3)
C23 C24 H24 119.7
C19 C24 H24 119.7
C26 C25 C30 122.6(2)
C26 C25 N2 120.5(2)
C30 C25 N2 116.9(2)
C25 C26 C27 117.2(2)
C25 C26 C31 123.8(2)
C27 C26 C31 119.0(2)
C28 C27 C26 122.1(3)
C28 C27 H27 119.0
C26 C27 H27 119.0
C29 C28 C27 118.4(2)
C29 C28 C32 121.3(3)
C27 C28 C32 120.3(3)
C28 C29 C30 122.2(3)
C28 C29 H29 118.9
C30 C29 H29 118.9
C29 C30 C25 117.1(2)
C29 C30 C33 120.4(2)
C25 C30 C33 122.5(2)
C26 C31 H31A 109.5
C26 C31 H31B 109.5
H31A C31 H31B 109.5
C26 C31 H31C 109.5
H31A C31 H31C 109.5
H31B C31 H31C 109.5
C28 C32 H32A 109.5
C28 C32 H32B 109.5
H32A C32 H32B 109.5
C28 C32 H32C 109.5
H32A C32 H32C 109.5
H32B C32 H32C 109.5
C30 C33 H33A 109.5
C30 C33 H33B 109.5
H33A C33 H33B 109.5
C30 C33 H33C 109.5
H33A C33 H33C 109.5
H33B C33 H33C 109.5
C2A O1A C5A 107.3(3)
O1A C2A C3A 106.2(3)
O1A C2A H2AA 110.5
C3A C2A H2AA 110.5
O1A C2A H2AB 110.5
C3A C2A H2AB 110.5
H2AA C2A H2AB 108.7
C2A C3A C4A 101.1(3)
C2A C3A H3AA 111.6
C4A C3A H3AA 111.6
C2A C3A H3AB 111.6
C4A C3A H3AB 111.6
H3AA C3A H3AB 109.4
C5A C4A C3A 103.5(3)
C5A C4A H4AA 111.1
C3A C4A H4AA 111.1
C5A C4A H4AB 111.1
C3A C4A H4AB 111.1
H4AA C4A H4AB 109.0
O1A C5A C4A 107.5(3)
O1A C5A H5AA 110.2
C4A C5A H5AA 110.2
O1A C5A H5AB 110.2
C4A C5A H5AB 110.2
H5AA C5A H5AB 108.5
C2B O1B C5B 110.7(15)
C3B C2B O1B 120.7(17)
C3B C2B H2BA 102.6
O1B C2B H2BA 112.5
C3B C2B H2BB 102.7
O1B C2B H2BB 108.8
H2BA C2B H2BB 108.6
C2B C3B C4B 100.5(15)
C2B C3B H3BA 113.5
C4B C3B H3BA 107.3
C2B C3B H3BB 120.2
C4B C3B H3BB 105.6
H3BA C3B H3BB 108.5
C5B C4B C3B 96.9(12)
C5B C4B H4BA 120.4
C3B C4B H4BA 112.0
C5B C4B H4BB 107.1
C3B C4B H4BB 109.4
H4BA C4B H4BB 110.1
C4B C5B O1B 109.3(16)
C4B C5B H5BA 117.0
O1B C5B H5BA 116.2
C4B C5B H5BB 103.2
O1B C5B H5BB 99.5
H5BA C5B H5BB 109.3

loop_
_geom_bond_atom_site_label_1
_geom_bond_atom_site_label_2
_geom_bond_distance
O1 N3 1.228(4)
O2 N3 1.218(4)
O3 N4 1.230(5)
O4 N4 1.216(5)
N1 C1 1.321(3)
N1 C9 1.461(3)
N1 C2 1.492(3)
N2 C1 1.321(3)
N2 C25 1.454(3)
N2 C18 1.492(3)
N3 C6 1.481(4)
N4 C22 1.481(4)
C1 H1 0.9500
C2 C3 1.509(4)
C2 H2A 0.9900
C2 H2B 0.9900
C3 C4 1.389(4)
C3 C8 1.390(3)
C4 C5 1.380(4)
C4 H4 0.9500
C5 C6 1.386(4)
C5 H5 0.9500
C6 C7 1.372(4)
C7 C8 1.377(4)
C7 H7 0.9500
C8 H8 0.9500
C9 C14 1.393(3)
C9 C10 1.396(3)
C10 C11 1.394(4)
C10 C15 1.506(4)
C11 C12 1.382(4)
C11 H11 0.9500
C12 C13 1.390(4)
C12 C16 1.512(4)
C13 C14 1.391(3)
C13 H13 0.9500
C14 C17 1.508(3)
C15 H15A 0.9800
C15 H15B 0.9800
C15 H15C 0.9800
C16 H16A 0.9800
C16 H16B 0.9800
C16 H16C 0.9800
C17 H17A 0.9800
C17 H17B 0.9800
C17 H17C 0.9800
C18 C19 1.507(4)
C18 H18A 0.9900
C18 H18B 0.9900
C19 C24 1.384(4)
C19 C20 1.385(4)
C20 C21 1.388(4)
C20 H20 0.9500
C21 C22 1.362(5)
C21 H21 0.9500
C22 C23 1.364(5)
C23 C24 1.381(4)
C23 H23 0.9500
C24 H24 0.9500
C25 C26 1.391(3)
C25 C30 1.405(3)
C26 C27 1.396(4)
C26 C31 1.505(4)
C27 C28 1.390(4)
C27 H27 0.9500
C28 C29 1.385(4)
C28 C32 1.510(4)
C29 C30 1.392(4)
C29 H29 0.9500
C30 C33 1.502(4)
C31 H31A 0.9800
C31 H31B 0.9800
C31 H31C 0.9800
C32 H32A 0.9800
C32 H32B 0.9800
C32 H32C 0.9800
C33 H33A 0.9800
C33 H33B 0.9800
C33 H33C 0.9800
O1A C2A 1.415(4)
O1A C5A 1.436(5)
C2A C3A 1.493(5)
C2A H2AA 0.9900
C2A H2AB 0.9900
C3A C4A 1.501(6)
C3A H3AA 0.9900
C3A H3AB 0.9900
C4A C5A 1.496(6)
C4A H4AA 0.9900
C4A H4AB 0.9900
C5A H5AA 0.9900
C5A H5AB 0.9900
O1B C2B 1.241(19)
O1B C5B 1.51(2)
C2B C3B 1.15(2)
C2B H2BA 0.9601
C2B H2BB 0.9600
C3B C4B 1.88(2)
C3B H3BA 0.9599
C3B H3BB 0.9599
C4B C5B 1.288(18)
C4B H4BA 0.9874
C4B H4BB 0.9199
C5B H5BA 0.9600
C5B H5BB 0.9600

loop_
_geom_torsion_atom_site_label_1
_geom_torsion_atom_site_label_2
_geom_torsion_atom_site_label_3
_geom_torsion_atom_site_label_4
_geom_torsion
C9 N1 C1 N2 -13.2(4)
C2 N1 C1 N2 177.0(2)
C25 N2 C1 N1 -11.8(4)
C18 N2 C1 N1 -178.6(2)
C1 N1 C2 C3 -101.0(2)
C9 N1 C2 C3 88.3(3)
N1 C2 C3 C4 66.5(3)
N1 C2 C3 C8 -114.8(2)
C8 C3 C4 C5 0.1(4)
C2 C3 C4 C5 178.9(2)
C3 C4 C5 C6 -0.7(4)
C4 C5 C6 C7 0.5(4)
C4 C5 C6 N3 -179.0(2)
O2 N3 C6 C7 179.9(3)
O1 N3 C6 C7 -0.3(4)
O2 N3 C6 C5 -0.6(4)
O1 N3 C6 C5 179.3(3)
C5 C6 C7 C8 0.2(4)
N3 C6 C7 C8 179.7(2)
C6 C7 C8 C3 -0.8(4)
C4 C3 C8 C7 0.6(4)
C2 C3 C8 C7 -178.1(2)
C1 N1 C9 C14 -86.2(3)
C2 N1 C9 C14 83.6(3)
C1 N1 C9 C10 95.8(3)
C2 N1 C9 C10 -94.3(3)
C14 C9 C10 C11 5.5(3)
N1 C9 C10 C11 -176.7(2)
C14 C9 C10 C15 -173.0(2)
N1 C9 C10 C15 4.9(3)
C9 C10 C11 C12 -2.6(4)
C15 C10 C11 C12 175.9(2)
C10 C11 C12 C13 -1.5(4)
C10 C11 C12 C16 178.5(3)
C11 C12 C13 C14 3.0(4)
C16 C12 C13 C14 -177.0(3)
C12 C13 C14 C9 -0.2(4)
C12 C13 C14 C17 -179.3(2)
C10 C9 C14 C13 -4.1(3)
N1 C9 C14 C13 177.9(2)
C10 C9 C14 C17 174.9(2)
N1 C9 C14 C17 -3.0(3)
C1 N2 C18 C19 -94.1(3)
C25 N2 C18 C19 98.0(2)
N2 C18 C19 C24 59.0(3)
N2 C18 C19 C20 -124.3(3)
C24 C19 C20 C21 0.2(4)
C18 C19 C20 C21 -176.5(3)
C19 C20 C21 C22 -0.6(5)
C20 C21 C22 C23 -0.4(5)
C20 C21 C22 N4 178.6(3)
O4 N4 C22 C21 -9.5(5)
O3 N4 C22 C21 169.6(3)
O4 N4 C22 C23 169.6(3)
O3 N4 C22 C23 -11.3(5)
C21 C22 C23 C24 1.8(5)
N4 C22 C23 C24 -177.3(3)
C22 C23 C24 C19 -2.1(5)
C20 C19 C24 C23 1.1(5)
C18 C19 C24 C23 177.9(3)
C1 N2 C25 C26 96.7(3)
C18 N2 C25 C26 -96.4(3)
C1 N2 C25 C30 -85.2(3)
C18 N2 C25 C30 81.7(3)
C30 C25 C26 C27 6.6(3)
N2 C25 C26 C27 -175.4(2)
C30 C25 C26 C31 -173.0(2)
N2 C25 C26 C31 5.0(3)
C25 C26 C27 C28 -0.5(4)
C31 C26 C27 C28 179.1(2)
C26 C27 C28 C29 -4.4(4)
C26 C27 C28 C32 174.6(3)
C27 C28 C29 C30 3.5(4)
C32 C28 C29 C30 -175.4(3)
C28 C29 C30 C25 2.1(4)
C28 C29 C30 C33 -175.7(2)
C26 C25 C30 C29 -7.4(3)
N2 C25 C30 C29 174.5(2)
C26 C25 C30 C33 170.4(2)
N2 C25 C30 C33 -7.7(3)
C5A O1A C2A C3A -27.1(4)
O1A C2A C3A C4A 37.8(4)
C2A C3A C4A C5A -33.4(4)
C2A O1A C5A C4A 4.9(4)
C3A C4A C5A O1A 18.7(5)
C5B O1B C2B C3B -8(3)
O1B C2B C3B C4B 12(2)
C2B C3B C4B C5B -13.4(19)
C3B C4B C5B O1B 9.3(18)
C2B O1B C5B C4B -5(2)
